data_4081091
loop_
_publ_author_name
'Yuan, Jianchao'
'Wang, Fuzhou'
'Xu, Weibing'
'Mei, Tongjian'
'Li, Jing'
'Yuan, Bingnian'
'Song, Fengying'
'Jia, Zong'

_publ_section_title
;
 Chiral Naphthyl-\a-diimine Nickel(II) Catalysts Bearingsec-Phenethyl
 Groups: Chain-Walking Polymerization of Ethylene at High Temperature and
 Stereoselective Polymerization of Methyl Methacrylate at Low Temperature
;
_journal_issue 14
_journal_name_full Organometallics
_journal_page_first 3960
_journal_paper_doi 10.1021/om400433t
_journal_volume 32
_journal_year 2013
_chemical_formula_sum 'C24 H20 N2'
_chemical_formula_weight 336.42
_chemical_name_systematic
; 
 ? 
;
_space_group_IT_number 14
_symmetry_cell_setting monoclinic
_symmetry_space_group_name_Hall '-P 2ybc'
_symmetry_space_group_name_H-M 'P 1 21/c 1'
_atom_sites_solution_hydrogens geom
_atom_sites_solution_primary direct
_atom_sites_solution_secondary difmap
_audit_creation_method SHELXL-97
_cell_angle_alpha 90.00
_cell_angle_beta 92.057(9)
_cell_angle_gamma 90.00
_cell_formula_units_Z 2
_cell_length_a 17.726(13)
_cell_length_b 5.818(4)
_cell_length_c 8.475(6)
_cell_measurement_reflns_used 1141
_cell_measurement_temperature 296(2)
_cell_measurement_theta_max 28.34
_cell_measurement_theta_min 3.45
_cell_volume 873.5(11)
_computing_cell_refinement 'Bruker SAINT'
_computing_data_collection 'Bruker APEX2'
_computing_data_reduction 'Bruker SAINT'
_computing_molecular_graphics 'Bruker SHELXTL'
_computing_publication_material 'Bruker SHELXTL'
_computing_structure_refinement 'SHELXL-97 (Sheldrick, 2008)'
_computing_structure_solution 'SHELXS-97 (Sheldrick, 2008)'
_diffrn_ambient_temperature 296(2)
_diffrn_measured_fraction_theta_full 0.974
_diffrn_measured_fraction_theta_max 0.974
_diffrn_measurement_device_type 'Bruker APEX-II CCD'
_diffrn_measurement_method '\f and \w scans'
_diffrn_radiation_monochromator graphite
_diffrn_radiation_source 'fine-focus sealed tube'
_diffrn_radiation_type MoK\a
_diffrn_radiation_wavelength 0.71073
_diffrn_reflns_av_R_equivalents 0.0354
_diffrn_reflns_av_sigmaI/netI 0.0498
_diffrn_reflns_limit_h_max 15
_diffrn_reflns_limit_h_min -21
_diffrn_reflns_limit_k_max 7
_diffrn_reflns_limit_k_min -4
_diffrn_reflns_limit_l_max 9
_diffrn_reflns_limit_l_min -10
_diffrn_reflns_number 2775
_diffrn_reflns_theta_full 25.50
_diffrn_reflns_theta_max 25.50
_diffrn_reflns_theta_min 2.30
_exptl_absorpt_coefficient_mu 0.075
_exptl_absorpt_correction_T_max 0.9859
_exptl_absorpt_correction_T_min 0.9830
_exptl_absorpt_correction_type multi-scan
_exptl_absorpt_process_details SADABS
_exptl_crystal_colour yellow
_exptl_crystal_density_diffrn 1.279
_exptl_crystal_density_method 'not measured'
_exptl_crystal_description block
_exptl_crystal_F_000 356
_exptl_crystal_size_max 0.23
_exptl_crystal_size_mid 0.21
_exptl_crystal_size_min 0.19
_refine_diff_density_max 0.187
_refine_diff_density_min -0.163
_refine_diff_density_rms 0.037
_refine_ls_extinction_coef 0.051(8)
_refine_ls_extinction_expression Fc^*^=kFc[1+0.001xFc^2^\l^3^/sin(2\q)]^-1/4^
_refine_ls_extinction_method SHELXL
_refine_ls_goodness_of_fit_ref 1.044
_refine_ls_hydrogen_treatment constr
_refine_ls_matrix_type full
_refine_ls_number_parameters 120
_refine_ls_number_reflns 1584
_refine_ls_number_restraints 0
_refine_ls_restrained_S_all 1.044
_refine_ls_R_factor_all 0.0600
_refine_ls_R_factor_gt 0.0439
_refine_ls_shift/su_max 0.000
_refine_ls_shift/su_mean 0.000
_refine_ls_structure_factor_coef Fsqd
_refine_ls_weighting_details 'calc w=1/[\s^2^(Fo^2^)+(0.0678P)^2^+0.0765P] where P=(Fo^2^+2Fc^2^)/3'
_refine_ls_weighting_scheme calc
_refine_ls_wR_factor_gt 0.1142
_refine_ls_wR_factor_ref 0.1265
_reflns_number_gt 1167
_reflns_number_total 1584
_reflns_threshold_expression >2sigma(I)
_cod_data_source_file om400433t_si_002.cif
_cod_data_source_block 1e
_cod_depositor_comments
;
The following automatic conversions were performed:

'_symmetry_cell_setting' value 'Monoclinic' changed to 'monoclinic'
according to /home/saulius/struct/CIF-dictionaries/cif_core.dic
dictionary named 'cif_core.dic' version 2.4.2 from 2011-04-26.

Automatic conversion script
Id: cif_fix_values 1891 2012-01-12 08:04:46Z andrius 
;
_cod_original_sg_symbol_H-M P2(1)/c
_cod_database_code 4081091

loop_
_symmetry_equiv_pos_as_xyz
'x, y, z'
'-x, y+1/2, -z+1/2'
'-x, -y, -z'
'x, -y-1/2, z-1/2'

loop_
_atom_site_label
_atom_site_type_symbol
_atom_site_fract_x
_atom_site_fract_y
_atom_site_fract_z
_atom_site_U_iso_or_equiv
_atom_site_adp_type
_atom_site_occupancy
_atom_site_symmetry_multiplicity
_atom_site_calc_flag
_atom_site_refinement_flags
C1 C 0.33278(8) 0.4873(3) 0.4370(2) 0.0346(4) Uani 1 1 d .
C2 C 0.29251(8) 0.3414(3) 0.34155(19) 0.0345(4) Uani 1 1 d .
H2 H 0.3142 0.2037 0.3108 0.041 Uiso 1 1 calc R
C3 C 0.21817(8) 0.3953(3) 0.28824(19) 0.0315(4) Uani 1 1 d .
C4 C 0.17503(9) 0.2484(3) 0.1888(2) 0.0391(4) Uani 1 1 d .
H4 H 0.1958 0.1108 0.1553 0.047 Uiso 1 1 calc R
C5 C 0.10335(9) 0.3052(3) 0.1411(2) 0.0466(5) Uani 1 1 d .
H5 H 0.0755 0.2060 0.0757 0.056 Uiso 1 1 calc R
C6 C 0.07133(9) 0.5110(3) 0.1896(2) 0.0477(5) Uani 1 1 d .
H6 H 0.0224 0.5487 0.1559 0.057 Uiso 1 1 calc R
C7 C 0.11122(8) 0.6564(3) 0.2856(2) 0.0411(5) Uani 1 1 d .
H7 H 0.0892 0.7930 0.3176 0.049 Uiso 1 1 calc R
C8 C 0.18563(8) 0.6035(3) 0.33754(19) 0.0329(4) Uani 1 1 d .
C9 C 0.22838(9) 0.7490(3) 0.43826(19) 0.0370(4) Uani 1 1 d .
H9 H 0.2073 0.8859 0.4723 0.044 Uiso 1 1 calc R
C10 C 0.29974(9) 0.6936(3) 0.4867(2) 0.0393(5) Uani 1 1 d .
H10 H 0.3271 0.7926 0.5533 0.047 Uiso 1 1 calc R
C11 C 0.46333(8) 0.5393(3) 0.46342(18) 0.0332(4) Uani 1 1 d .
C12 C 0.46432(9) 0.7417(3) 0.3564(2) 0.0496(5) Uani 1 1 d .
H12A H 0.4234 0.7301 0.2795 0.074 Uiso 1 1 calc R
H12B H 0.5114 0.7459 0.3037 0.074 Uiso 1 1 calc R
H12C H 0.4588 0.8798 0.4169 0.074 Uiso 1 1 calc R
N1 N 0.40545(7) 0.4220(2) 0.49594(16) 0.0375(4) Uani 1 1 d .

loop_
_atom_site_aniso_label
_atom_site_aniso_U_11
_atom_site_aniso_U_22
_atom_site_aniso_U_33
_atom_site_aniso_U_23
_atom_site_aniso_U_13
_atom_site_aniso_U_12
C1 0.0290(8) 0.0364(9) 0.0379(10) 0.0047(7) -0.0055(7) 0.0010(7)
C2 0.0321(8) 0.0286(9) 0.0423(10) 0.0005(7) -0.0034(7) 0.0034(7)
C3 0.0311(8) 0.0309(9) 0.0325(9) 0.0036(7) -0.0015(7) -0.0024(6)
C4 0.0397(9) 0.0341(10) 0.0432(10) -0.0039(8) -0.0038(8) -0.0034(7)
C5 0.0406(10) 0.0479(11) 0.0505(12) -0.0025(9) -0.0115(8) -0.0127(8)
C6 0.0299(9) 0.0554(12) 0.0569(12) 0.0035(9) -0.0106(8) -0.0018(8)
C7 0.0311(9) 0.0420(10) 0.0499(11) 0.0017(8) -0.0029(8) 0.0052(7)
C8 0.0294(8) 0.0327(9) 0.0363(9) 0.0037(7) -0.0030(7) 0.0010(6)
C9 0.0359(9) 0.0321(9) 0.0425(10) -0.0042(7) -0.0035(7) 0.0038(7)
C10 0.0366(9) 0.0380(10) 0.0426(10) -0.0059(8) -0.0089(7) -0.0029(7)
C11 0.0323(9) 0.0371(10) 0.0295(9) -0.0017(7) -0.0079(7) 0.0018(7)
C12 0.0393(10) 0.0518(12) 0.0569(12) 0.0199(9) -0.0109(8) 0.0001(8)
N1 0.0295(7) 0.0404(8) 0.0419(9) 0.0039(6) -0.0085(6) 0.0011(6)

loop_
_atom_type_symbol
_atom_type_description
_atom_type_scat_dispersion_real
_atom_type_scat_dispersion_imag
_atom_type_scat_source
C C 0.0033 0.0016 'International Tables Vol C Tables 4.2.6.8 and 6.1.1.4'
H H 0.0000 0.0000 'International Tables Vol C Tables 4.2.6.8 and 6.1.1.4'
N N 0.0061 0.0033 'International Tables Vol C Tables 4.2.6.8 and 6.1.1.4'

loop_
_geom_angle_atom_site_label_1
_geom_angle_atom_site_label_2
_geom_angle_atom_site_label_3
_geom_angle
_geom_angle_site_symmetry_3
C2 C1 C10 119.76(14) .
C2 C1 N1 119.63(15) .
C10 C1 N1 120.41(14) .
C1 C2 C3 121.07(16) .
C1 C2 H2 119.5 .
C3 C2 H2 119.5 .
C4 C3 C8 118.65(14) .
C4 C3 C2 122.51(15) .
C8 C3 C2 118.84(15) .
C5 C4 C3 120.82(16) .
C5 C4 H4 119.6 .
C3 C4 H4 119.6 .
C4 C5 C6 120.49(16) .
C4 C5 H5 119.8 .
C6 C5 H5 119.8 .
C7 C6 C5 120.27(16) .
C7 C6 H6 119.9 .
C5 C6 H6 119.9 .
C6 C7 C8 120.90(17) .
C6 C7 H7 119.6 .
C8 C7 H7 119.6 .
C9 C8 C7 122.45(16) .
C9 C8 C3 118.68(14) .
C7 C8 C3 118.87(15) .
C10 C9 C8 121.22(16) .
C10 C9 H9 119.4 .
C8 C9 H9 119.4 .
C9 C10 C1 120.42(15) .
C9 C10 H10 119.8 .
C1 C10 H10 119.8 .
N1 C11 C12 125.81(14) .
N1 C11 C11 116.32(19) 3_666
C12 C11 C11 117.85(17) 3_666
C11 C12 H12A 109.5 .
C11 C12 H12B 109.5 .
H12A C12 H12B 109.5 .
C11 C12 H12C 109.5 .
H12A C12 H12C 109.5 .
H12B C12 H12C 109.5 .
C11 N1 C1 120.69(15) .

loop_
_geom_bond_atom_site_label_1
_geom_bond_atom_site_label_2
_geom_bond_distance
_geom_bond_site_symmetry_2
C1 C2 1.358(2) .
C1 C10 1.407(2) .
C1 N1 1.417(2) .
C2 C3 1.413(2) .
C2 H2 0.9300 .
C3 C4 1.407(2) .
C3 C8 1.411(2) .
C4 C5 1.360(2) .
C4 H4 0.9300 .
C5 C6 1.393(3) .
C5 H5 0.9300 .
C6 C7 1.355(2) .
C6 H6 0.9300 .
C7 C8 1.410(2) .
C7 H7 0.9300 .
C8 C9 1.405(2) .
C9 C10 1.355(2) .
C9 H9 0.9300 .
C10 H10 0.9300 .
C11 N1 1.271(2) .
C11 C12 1.487(2) .
C11 C11 1.492(3) 3_666
C12 H12A 0.9600 .
C12 H12B 0.9600 .
C12 H12C 0.9600 .

loop_
_geom_torsion_atom_site_label_1
_geom_torsion_atom_site_label_2
_geom_torsion_atom_site_label_3
_geom_torsion_atom_site_label_4
_geom_torsion
_geom_torsion_site_symmetry_1
C10 C1 C2 C3 1.4(3) .
N1 C1 C2 C3 176.26(14) .
C1 C2 C3 C4 179.74(16) .
C1 C2 C3 C8 -0.8(2) .
C8 C3 C4 C5 -0.1(3) .
C2 C3 C4 C5 179.37(16) .
C3 C4 C5 C6 0.2(3) .
C4 C5 C6 C7 -0.3(3) .
C5 C6 C7 C8 0.3(3) .
C6 C7 C8 C9 -179.36(17) .
C6 C7 C8 C3 -0.1(3) .
C4 C3 C8 C9 179.28(15) .
C2 C3 C8 C9 -0.2(2) .
C4 C3 C8 C7 0.0(2) .
C2 C3 C8 C7 -179.43(15) .
C7 C8 C9 C10 179.85(16) .
C3 C8 C9 C10 0.6(3) .
C8 C9 C10 C1 -0.1(3) .
C2 C1 C10 C9 -0.9(3) .
N1 C1 C10 C9 -175.76(15) .
C12 C11 N1 C1 -4.1(3) .
C11 C11 N1 C1 177.72(17) 3_666
C2 C1 N1 C11 119.29(19) .
C10 C1 N1 C11 -65.8(2) .
